data_7713456
loop_
_publ_author_name
'Liu, Sen'
'Wang, Mengyun'
'Hou, Tianjiao'
'Shen, Xuan'

_publ_section_title
;
 Unprecedented hetero-coordinated Ir(C^N)2tmd complexes containing both
 five- and six-membered Ir-(C^N) rings based on phenanthrylpyridine
 ligands: Syntheses, crystal structures and photophysical properties
;
_journal_name_full 'Dalton Transactions'
_journal_paper_doi 10.1039/D3DT01809A
_journal_year 2023
_chemical_formula_moiety 'C51 H47 Ir N2 O2, 0.5[CH3OH]'
_chemical_formula_sum 'C51.5 H49 Ir N2 O2.5'
_chemical_formula_weight 928.12
_chemical_name_systematic Ir(phpyr-CH3)2tmd
_space_group_crystal_system triclinic
_space_group_IT_number 2
_space_group_name_Hall '-P 1'
_space_group_name_H-M_alt 'P -1'
_atom_sites_solution_hydrogens geom
_atom_sites_solution_primary dual
_audit_creation_date 2023-06-22
_audit_creation_method
;
Olex2 1.5
(compiled 2022.04.07 svn.rca3783a0 for OlexSys, GUI svn.r6498)
;
_audit_update_record
;
2023-06-27 deposited with the CCDC.	2023-07-11 downloaded from the CCDC.
;
_cell_angle_alpha 103.4490(10)
_cell_angle_beta 106.0490(10)
_cell_angle_gamma 102.6860(10)
_cell_formula_units_Z 4
_cell_length_a 13.0713(6)
_cell_length_b 17.6161(7)
_cell_length_c 21.1346(9)
_cell_measurement_reflns_used 7987
_cell_measurement_temperature 296.15
_cell_measurement_theta_max 23.584
_cell_measurement_theta_min 2.208
_cell_volume 4333.7(3)
_computing_cell_refinement 'SAINT v8.34A (Bruker, 2013)'
_computing_data_reduction 'SAINT v8.34A (Bruker, 2013)'
_computing_molecular_graphics 'Olex2 1.5 (Dolomanov et al., 2009)'
_computing_publication_material 'Olex2 1.5 (Dolomanov et al., 2009)'
_computing_structure_refinement 'SHELXL 2018/3 (Sheldrick, 2015)'
_computing_structure_solution 'SHELXT 2018/2 (Sheldrick, 2018)'
_diffrn_ambient_temperature 296.15
_diffrn_measured_fraction_theta_full 0.990
_diffrn_measured_fraction_theta_max 0.970
_diffrn_measurement_device_type 'CCD area detector'
_diffrn_measurement_method 'phi and omega scans'
_diffrn_radiation_monochromator graphite
_diffrn_radiation_type MoK\a
_diffrn_radiation_wavelength 0.71073
_diffrn_reflns_av_R_equivalents 0.0411
_diffrn_reflns_av_unetI/netI 0.0657
_diffrn_reflns_Laue_measured_fraction_full 0.990
_diffrn_reflns_Laue_measured_fraction_max 0.970
_diffrn_reflns_limit_h_max 15
_diffrn_reflns_limit_h_min -16
_diffrn_reflns_limit_k_max 21
_diffrn_reflns_limit_k_min -21
_diffrn_reflns_limit_l_max 26
_diffrn_reflns_limit_l_min -23
_diffrn_reflns_number 33515
_diffrn_reflns_point_group_measured_fraction_full 0.990
_diffrn_reflns_point_group_measured_fraction_max 0.970
_diffrn_reflns_theta_full 25.242
_diffrn_reflns_theta_max 25.999
_diffrn_reflns_theta_min 1.359
_diffrn_source_current 20.0
_diffrn_source_power 0.9
_diffrn_source_voltage 45.0
_exptl_absorpt_coefficient_mu 3.124
_exptl_absorpt_correction_T_max 0.688
_exptl_absorpt_correction_T_min 0.632
_exptl_absorpt_correction_type multi-scan
_exptl_absorpt_process_details 'SADABS (Bruker, 2005)'
_exptl_crystal_colour red
_exptl_crystal_colour_primary red
_exptl_crystal_density_diffrn 1.423
_exptl_crystal_description block
_exptl_crystal_F_000 1876
_exptl_crystal_size_max 0.15
_exptl_crystal_size_mid 0.15
_exptl_crystal_size_min 0.12
_refine_diff_density_max 0.646
_refine_diff_density_min -0.505
_refine_diff_density_rms 0.094
_refine_ls_extinction_method none
_refine_ls_goodness_of_fit_ref 0.926
_refine_ls_hydrogen_treatment constr
_refine_ls_matrix_type full
_refine_ls_number_parameters 1056
_refine_ls_number_reflns 16513
_refine_ls_number_restraints 211
_refine_ls_restrained_S_all 0.933
_refine_ls_R_factor_all 0.0595
_refine_ls_R_factor_gt 0.0353
_refine_ls_shift/su_max 0.002
_refine_ls_shift/su_mean 0.000
_refine_ls_structure_factor_coef Fsqd
_refine_ls_weighting_details 'w=1/[\s^2^(Fo^2^)+(0.0283P)^2^] where P=(Fo^2^+2Fc^2^)/3'
_refine_ls_weighting_scheme calc
_refine_ls_wR_factor_gt 0.0662
_refine_ls_wR_factor_ref 0.0714
_reflns_Friedel_coverage 0.000
_reflns_number_gt 11874
_reflns_number_total 16513
_reflns_threshold_expression 'I > 2\s(I)'
_cod_data_source_file d3dt01809a2.cif
_cod_data_source_block 2_CCDC1
_cod_original_formula_sum 'C51.50 H49 Ir N2 O2.50'
_cod_database_code 7713456
_shelx_shelxl_version_number 2018/3
_shelx_space_group_comment
;
The symmetry employed for this shelxl refinement is uniquely defined
by the following loop, which should always be used as a source of
symmetry information in preference to the above space-group names.
They are only intended as comments.
;
_shelx_estimated_absorpt_t_max 0.706
_shelx_estimated_absorpt_t_min 0.652
_olex2_refinement_description
;
1. Fixed Uiso
 At 1.2 times of:
  All C(H) groups
 At 1.5 times of:
  All C(H,H,H) groups
2. Restrained distances
 C50A-C48 = C50-C48 = C51A-C48 = C51-C48 = C49A-C48 = C49-C48
 1.53 with sigma of 0.01
 C49-C50
 2.515 with sigma of 0.01
 C50-C51
 2.515 with sigma of 0.01
 C51-C49
 2.515 with sigma of 0.01
 C50A-C49A
 2.515 with sigma of 0.01
 C51A-C50A
 2.515 with sigma of 0.01
 C49A-C51A
 2.515 with sigma of 0.01
3. Rigid bond restraints
 C61, C62
 with sigma for 1-2 distances of 0.01 and sigma for 1-3 distances of 0.02
4. Uiso/Uaniso restraints and constraints
C48 \\sim C50 \\sim C49 \\sim C51 \\sim C51A \\sim C49A \\sim C50A: within 2A
with sigma of 0.04 and sigma for terminal atoms of 0.08 within 2A
C99 \\sim C102 \\sim C100 \\sim C101: within 2A with sigma of 0.005 and sigma
for terminal atoms of 0.01 within 2A
Uanis(C50A) \\sim Ueq, Uanis(C49A) \\sim Ueq, Uanis(C50) \\sim Ueq, Uanis(C51)
\\sim Ueq: with sigma of 0.01 and sigma for terminal atoms of 0.02
Uanis(C29) \\sim Ueq, Uanis(C30) \\sim Ueq, Uanis(C31) \\sim Ueq, Uanis(C32)
\\sim Ueq: with sigma of 0.005 and sigma for terminal atoms of 0.01
Uanis(C44) \\sim Ueq, Uanis(C41) \\sim Ueq, Uanis(C43) \\sim Ueq, Uanis(C42)
\\sim Ueq: with sigma of 0.01 and sigma for terminal atoms of 0.02
5. Rigid body (RIGU) restrains
 C51A, C50A, C49A, C48
 with sigma for 1-2 distances of 0.004 and sigma for 1-3 distances of 0.004
 C50, C51, C49, C48
 with sigma for 1-2 distances of 0.004 and sigma for 1-3 distances of 0.004
6. Others
 Sof(C51A)=Sof(H51D)=Sof(H51E)=Sof(H51F)=Sof(C49A)=Sof(H49D)=Sof(H49E)=
 Sof(H49F)=Sof(C50A)=Sof(H50D)=Sof(H50E)=Sof(H50F)=1-FVAR(1)
 Sof(C50)=Sof(H50A)=Sof(H50B)=Sof(H50C)=Sof(C49)=Sof(H49A)=Sof(H49B)=Sof(H49C)=
 Sof(C51)=Sof(H51A)=Sof(H51B)=Sof(H51C)=FVAR(1)
7.a Aromatic/amide H refined with riding coordinates:
 C23(H23), C74(H74), C19(H19), C90(H90), C80(H80), C3(H3), C70(H70), C46(H46),
 C17(H17), C81(H81), C24(H24), C25(H25), C39(H39), C68(H68), C77(H77), C16(H16),
  C97(H97), C54(H54), C87(H87), C32(H32), C75(H75), C36(H36), C12(H12),
 C88(H88), C83(H83), C60(H60), C76(H76), C57(H57), C31(H31), C55(H55), C67(H67),
  C26(H26), C63(H63), C30(H30), C4(H4), C82(H82), C62(H62), C10(H10), C29(H29),
 C11(H11), C61(H61), C5(H5), C37(H37), C9(H9), C56(H56), C6(H6)
7.b Idealised Me refined as rotating group:
 C20(H20A,H20B,H20C), C93(H93A,H93B,H93C), C92(H92A,H92B,H92C), C91(H91A,H91B,
 H91C), C41(H41A,H41B,H41C), C100(H10A,H10B,H10C), C94(H94A,H94B,H94C),
 C42(H42A,H42B,H42C), C43(H43A,H43B,H43C), C71(H71A,H71B,H71C), C40(H40A,H40B,
 H40C), C101(H10D,H10E,H10F), C102(H10G,H10H,H10I), C50(H50A,H50B,H50C),
 C49(H49A,H49B,H49C), C51(H51A,H51B,H51C), C51A(H51D,H51E,H51F), C49A(H49D,H49E,
 H49F), C50A(H50D,H50E,H50F)
;
_smtbx_masks_special_details
;
A solvent mask was calculated and 36 electrons were 
found in a volume of 548\%A^3^ in 4 voids per unit cell. 
This is consistent with the presence of 
1[CH3OH] per Asymmetric Unit 
which account for 36 electrons 
per unit cell.
;
_smtbx_masks_void_probe_radius 1.2
_smtbx_masks_void_truncation_radius 1.2
_olex2_submission_special_instructions 'No special instructions were received'

loop_
_space_group_symop_operation_xyz
'x, y, z'
'-x, -y, -z'

loop_
_atom_site_label
_atom_site_type_symbol
_atom_site_fract_x
_atom_site_fract_y
_atom_site_fract_z
_atom_site_U_iso_or_equiv
_atom_site_adp_type
_atom_site_occupancy
_atom_site_site_symmetry_order
_atom_site_calc_flag
_atom_site_refinement_flags_posn
_atom_site_refinement_flags_adp
_atom_site_refinement_flags_occupancy
_atom_site_disorder_assembly
_atom_site_disorder_group
Ir1 Ir 0.24060(2) 0.06158(2) 0.76583(2) 0.03266(5) Uani 1 1 d . . . . .
Ir2 Ir 0.75572(2) 0.50181(2) 0.71459(2) 0.03629(6) Uani 1 1 d . . . . .
O1 O 0.1738(2) 0.14488(18) 0.72150(14) 0.0440(8) Uani 1 1 d . . . . .
O3 O 0.6433(2) 0.54951(17) 0.65297(14) 0.0402(7) Uani 1 1 d . . . . .
O4 O 0.7047(2) 0.55069(18) 0.79840(15) 0.0443(8) Uani 1 1 d . . . . .
O2 O 0.1357(2) 0.06928(18) 0.82630(14) 0.0418(8) Uani 1 1 d . . . . .
N4 N 0.8706(3) 0.6093(2) 0.7324(2) 0.0396(9) Uani 1 1 d . . . . .
N1 N 0.1197(3) -0.0268(2) 0.68415(17) 0.0364(9) Uani 1 1 d . . . . .
N2 N 0.3523(3) 0.1520(2) 0.84960(18) 0.0385(9) Uani 1 1 d . . . . .
C23 C 0.2811(4) -0.1335(3) 0.7346(2) 0.0434(12) Uani 1 1 d . . . . .
H23 H 0.267112 -0.107921 0.700689 0.052 Uiso 1 1 calc R U . . .
N3 N 0.6337(3) 0.3995(2) 0.69846(18) 0.0368(9) Uani 1 1 d . . . . .
C1 C 0.3205(3) 0.0504(2) 0.6976(2) 0.0346(10) Uani 1 1 d . . . . .
C74 C 0.7563(4) 0.3209(3) 0.6032(3) 0.0509(13) Uani 1 1 d . . . . .
H74 H 0.737194 0.324248 0.642806 0.061 Uiso 1 1 calc R U . . .
C52 C 0.8394(4) 0.4515(3) 0.7786(2) 0.0402(11) Uani 1 1 d . . . . .
C73 C 0.7920(3) 0.3928(3) 0.5873(2) 0.0405(11) Uani 1 1 d . . . . .
C72 C 0.8076(3) 0.4730(3) 0.6339(2) 0.0404(11) Uani 1 1 d . . . . .
C15 C 0.1367(4) -0.0366(3) 0.6222(2) 0.0412(11) Uani 1 1 d . . . . .
C86 C 0.9051(3) 0.6173(3) 0.6786(2) 0.0419(12) Uani 1 1 d . . . . .
C14 C 0.2474(4) 0.0130(3) 0.6292(2) 0.0387(11) Uani 1 1 d . . . . .
C85 C 0.8602(3) 0.5414(3) 0.6196(2) 0.0398(11) Uani 1 1 d . . . . .
C2 C 0.4389(4) 0.0767(3) 0.7082(2) 0.0375(11) Uani 1 1 d . . . . .
C18 C -0.0591(4) -0.1296(3) 0.6308(3) 0.0483(12) Uani 1 1 d . . . . .
C47 C 0.0794(4) 0.1199(3) 0.8320(2) 0.0435(12) Uani 1 1 d . . . . .
C35 C 0.3851(4) 0.1284(3) 0.9074(2) 0.0443(12) Uani 1 1 d . . . . .
C21 C 0.3021(3) -0.0040(3) 0.8228(2) 0.0335(10) Uani 1 1 d . . . . .
C19 C 0.0248(4) -0.0717(3) 0.6878(2) 0.0453(12) Uani 1 1 d . . . . .
H19 H 0.015566 -0.063103 0.730667 0.054 Uiso 1 1 calc R U . . .
C78 C 0.8213(3) 0.3871(3) 0.5266(2) 0.0429(12) Uani 1 1 d . . . . .
C90 C 0.9088(4) 0.6714(3) 0.7928(3) 0.0489(12) Uani 1 1 d . . . . .
H90 H 0.882690 0.663694 0.828236 0.059 Uiso 1 1 calc R U . . .
C96 C 0.5803(3) 0.5873(3) 0.6731(2) 0.0423(11) Uani 1 1 d . . . . .
C95 C 0.5042(4) 0.6089(3) 0.6151(2) 0.0459(12) Uani 1 1 d . . . . .
C79 C 0.8523(3) 0.4593(3) 0.5063(2) 0.0454(12) Uani 1 1 d . . . . .
C58 C 1.0040(4) 0.4477(3) 0.8703(2) 0.0467(12) Uani 1 1 d . . . . .
C59 C 0.9287(4) 0.4051(3) 0.8983(2) 0.0493(13) Uani 1 1 d . . . . .
C27 C 0.3160(4) -0.1300(3) 0.8541(3) 0.0476(12) Uani 1 1 d . . . . .
C66 C 0.6530(4) 0.3624(3) 0.7490(2) 0.0431(11) Uani 1 1 d . . . . .
C69 C 0.4486(4) 0.3061(3) 0.6374(3) 0.0492(13) Uani 1 1 d . . . . .
C34 C 0.3480(3) 0.0409(3) 0.8936(2) 0.0395(11) Uani 1 1 d . . . . .
C80 C 0.8594(4) 0.4546(4) 0.4407(3) 0.0563(14) Uani 1 1 d . . . . .
H80 H 0.850859 0.404028 0.410625 0.068 Uiso 1 1 calc R U . . .
C45 C 0.1086(4) 0.1816(3) 0.7409(2) 0.0430(12) Uani 1 1 d . . . . .
C3 C 0.5206(4) 0.1002(3) 0.7747(2) 0.0458(12) Uani 1 1 d . . . . .
H3 H 0.497532 0.100836 0.812618 0.055 Uiso 1 1 calc R U . . .
C53 C 0.9597(4) 0.4720(3) 0.8119(2) 0.0460(12) Uani 1 1 d . . . . .
C84 C 0.8690(3) 0.5372(3) 0.5524(3) 0.0444(12) Uani 1 1 d . . . . .
C70 C 0.5362(3) 0.3716(3) 0.6452(2) 0.0429(11) Uani 1 1 d . . . . .
H70 H 0.527458 0.398093 0.611639 0.051 Uiso 1 1 calc R U . . .
C22 C 0.2983(3) -0.0896(3) 0.8034(2) 0.0377(11) Uani 1 1 d . . . . .
C46 C 0.0665(4) 0.1728(3) 0.7933(2) 0.0537(14) Uani 1 1 d . . . . .
H46 H 0.024160 0.206792 0.803639 0.064 Uiso 1 1 calc R U . . .
C89 C 0.9845(4) 0.7457(3) 0.8042(3) 0.0576(14) Uani 1 1 d . . . . .
C48 C 0.0247(4) 0.1164(3) 0.8873(2) 0.0618(14) Uani 1 1 d D U . . .
C99 C 0.6139(5) 0.6183(4) 0.8646(3) 0.0732(15) Uani 1 1 d . U . . .
C17 C -0.0390(4) -0.1430(3) 0.5693(3) 0.0590(14) Uani 1 1 d . . . . .
H17 H -0.091890 -0.183302 0.529978 0.071 Uiso 1 1 calc R U . . .
C81 C 0.8787(4) 0.5229(4) 0.4197(3) 0.0682(17) Uani 1 1 d . . . . .
H81 H 0.883940 0.518423 0.376053 0.082 Uiso 1 1 calc R U . . .
C24 C 0.2843(4) -0.2124(3) 0.7159(3) 0.0555(14) Uani 1 1 d . . . . .
H24 H 0.274491 -0.239503 0.670231 0.067 Uiso 1 1 calc R U . . .
C25 C 0.3025(5) -0.2516(3) 0.7662(3) 0.0684(16) Uani 1 1 d . . . . .
H25 H 0.303620 -0.305520 0.753976 0.082 Uiso 1 1 calc R U . . .
C39 C 0.3847(4) 0.2310(3) 0.8535(3) 0.0527(13) Uani 1 1 d . . . . .
H39 H 0.358671 0.245170 0.813586 0.063 Uiso 1 1 calc R U . . .
C68 C 0.4667(4) 0.2693(3) 0.6883(3) 0.0554(14) Uani 1 1 d . . . . .
H68 H 0.409897 0.225403 0.686163 0.066 Uiso 1 1 calc R U . . .
C13 C 0.2810(4) 0.0233(3) 0.5709(2) 0.0441(12) Uani 1 1 d . . . . .
C77 C 0.8163(4) 0.3097(3) 0.4871(3) 0.0557(14) Uani 1 1 d . . . . .
H77 H 0.838791 0.305150 0.448673 0.067 Uiso 1 1 calc R U . . .
C16 C 0.0569(4) -0.0984(3) 0.5647(2) 0.0524(13) Uani 1 1 d . . . . .
H16 H 0.068939 -0.109575 0.522544 0.063 Uiso 1 1 calc R U . . .
C97 C 0.5749(4) 0.6065(3) 0.7391(3) 0.0596(15) Uani 1 1 d . . . . .
H97 H 0.524976 0.635120 0.745907 0.072 Uiso 1 1 calc R U . . .
C33 C 0.3498(4) -0.0016(4) 0.9448(2) 0.0512(13) Uani 1 1 d . . . . .
C54 C 1.0349(4) 0.5128(3) 0.7856(3) 0.0579(14) Uani 1 1 d . . . . .
H54 H 1.006897 0.528533 0.746893 0.070 Uiso 1 1 calc R U . . .
C87 C 0.9862(4) 0.6899(3) 0.6896(3) 0.0560(14) Uani 1 1 d . . . . .
H87 H 1.015203 0.696344 0.654928 0.067 Uiso 1 1 calc R U . . .
C32 C 0.3596(4) 0.0378(4) 1.0135(3) 0.0700(16) Uani 1 1 d . U . . .
H32 H 0.372968 0.094245 1.028600 0.084 Uiso 1 1 calc R U . . .
C98 C 0.6341(4) 0.5888(3) 0.7967(3) 0.0471(12) Uani 1 1 d . . . . .
C75 C 0.7488(4) 0.2455(3) 0.5619(3) 0.0594(14) Uani 1 1 d . . . . .
H75 H 0.723494 0.198418 0.572998 0.071 Uiso 1 1 calc R U . . .
C64 C 0.8117(4) 0.3780(3) 0.8619(2) 0.0470(12) Uani 1 1 d . . . . .
C20 C -0.1654(4) -0.1750(3) 0.6374(3) 0.0692(16) Uani 1 1 d . . . . .
H20A H -0.151447 -0.175821 0.684258 0.104 Uiso 1 1 calc R U . . .
H20B H -0.191853 -0.230155 0.606585 0.104 Uiso 1 1 calc R U . . .
H20C H -0.220928 -0.147971 0.625619 0.104 Uiso 1 1 calc R U . . .
C93 C 0.5753(4) 0.6557(3) 0.5827(3) 0.0704(16) Uani 1 1 d . . . . .
H93A H 0.622238 0.707448 0.616173 0.106 Uiso 1 1 calc R U . . .
H93B H 0.527766 0.664886 0.543441 0.106 Uiso 1 1 calc R U . . .
H93C H 0.620914 0.624566 0.567955 0.106 Uiso 1 1 calc R U . . .
C36 C 0.4591(4) 0.1892(3) 0.9689(2) 0.0563(14) Uani 1 1 d . . . . .
H36 H 0.486279 0.174584 1.008400 0.068 Uiso 1 1 calc R U . . .
C12 C 0.2036(5) 0.0097(3) 0.5052(2) 0.0592(14) Uani 1 1 d . . . . .
H12 H 0.127521 -0.007942 0.497715 0.071 Uiso 1 1 calc R U . . .
C88 C 1.0236(4) 0.7520(3) 0.7515(3) 0.0617(15) Uani 1 1 d . . . . .
H88 H 1.077497 0.799989 0.757695 0.074 Uiso 1 1 calc R U . . .
C83 C 0.8852(4) 0.6050(3) 0.5283(3) 0.0561(14) Uani 1 1 d . . . . .
H83 H 0.892729 0.656105 0.557176 0.067 Uiso 1 1 calc R U . . .
C60 C 0.9675(5) 0.3917(3) 0.9629(3) 0.0660(16) Uani 1 1 d . . . . .
H60 H 1.044018 0.409236 0.987019 0.079 Uiso 1 1 calc R U . . .
C76 C 0.7791(4) 0.2405(3) 0.5038(3) 0.0628(15) Uani 1 1 d . . . . .
H76 H 0.774308 0.189721 0.475694 0.075 Uiso 1 1 calc R U . . .
C7 C 0.4762(4) 0.0769(3) 0.6514(2) 0.0469(12) Uani 1 1 d . . . . .
C57 C 1.1205(4) 0.4647(4) 0.8993(3) 0.0679(16) Uani 1 1 d . . . . .
H57 H 1.150287 0.448231 0.937234 0.081 Uiso 1 1 calc R U . . .
C92 C 0.4240(4) 0.5276(3) 0.5606(3) 0.0647(15) Uani 1 1 d . . . . .
H92A H 0.466608 0.493631 0.545750 0.097 Uiso 1 1 calc R U . . .
H92B H 0.379417 0.538758 0.521528 0.097 Uiso 1 1 calc R U . . .
H92C H 0.376169 0.499708 0.580732 0.097 Uiso 1 1 calc R U . . .
C44 C 0.0820(4) 0.2417(3) 0.7014(3) 0.0555(14) Uani 1 1 d . U . . .
C28 C 0.3305(4) -0.0877(3) 0.9247(3) 0.0502(13) Uani 1 1 d . . . . .
C31 C 0.3494(5) -0.0071(5) 1.0589(3) 0.088(2) Uani 1 1 d . U . . .
H31 H 0.354700 0.019150 1.103771 0.106 Uiso 1 1 calc R U . . .
C8 C 0.3964(4) 0.0560(3) 0.5826(2) 0.0480(12) Uani 1 1 d . . . . .
C55 C 1.1476(4) 0.5300(3) 0.8148(3) 0.0698(16) Uani 1 1 d . . . . .
H55 H 1.195628 0.557855 0.796769 0.084 Uiso 1 1 calc R U . . .
C67 C 0.5671(4) 0.2958(3) 0.7426(3) 0.0522(13) Uani 1 1 d . . . . .
H67 H 0.577245 0.268488 0.775443 0.063 Uiso 1 1 calc R U . . .
C26 C 0.3186(4) -0.2113(3) 0.8332(3) 0.0637(15) Uani 1 1 d . . . . .
H26 H 0.331754 -0.238323 0.866114 0.076 Uiso 1 1 calc R U . . .
C63 C 0.7420(5) 0.3403(3) 0.8939(3) 0.0626(15) Uani 1 1 d . . . . .
H63 H 0.664976 0.322925 0.871367 0.075 Uiso 1 1 calc R U . . .
C38 C 0.4545(5) 0.2925(3) 0.9134(3) 0.0627(15) Uani 1 1 d . . . . .
C65 C 0.7700(4) 0.3966(3) 0.7987(2) 0.0423(11) Uani 1 1 d . . . . .
C30 C 0.3316(5) -0.0894(5) 1.0374(3) 0.090(2) Uani 1 1 d . U . . .
H30 H 0.327820 -0.118249 1.068821 0.108 Uiso 1 1 calc R U . . .
C4 C 0.6314(4) 0.1219(3) 0.7851(3) 0.0592(14) Uani 1 1 d . . . . .
H4 H 0.682940 0.136036 0.829552 0.071 Uiso 1 1 calc R U . . .
C91 C 1.0204(5) 0.8140(3) 0.8715(3) 0.093(2) Uani 1 1 d . . . . .
H91A H 1.065384 0.799573 0.908360 0.139 Uiso 1 1 calc R U . . .
H91B H 0.955554 0.822431 0.881268 0.139 Uiso 1 1 calc R U . . .
H91C H 1.063180 0.863460 0.867672 0.139 Uiso 1 1 calc R U . . .
C82 C 0.8902(4) 0.5982(4) 0.4634(3) 0.0651(16) Uani 1 1 d . . . . .
H82 H 0.901347 0.644296 0.448813 0.078 Uiso 1 1 calc R U . . .
C62 C 0.7836(5) 0.3285(4) 0.9566(3) 0.0766(17) Uani 1 1 d . U . . .
H62 H 0.735276 0.303223 0.975793 0.092 Uiso 1 1 calc R U . . .
C41 C 0.1892(5) 0.3114(3) 0.7209(3) 0.093(2) Uani 1 1 d . U . . .
H41A H 0.213781 0.340983 0.769463 0.139 Uiso 1 1 calc R U . . .
H41B H 0.175243 0.347887 0.694440 0.139 Uiso 1 1 calc R U . . .
H41C H 0.246128 0.289313 0.711231 0.139 Uiso 1 1 calc R U . . .
C100 C 0.6359(6) 0.7106(4) 0.8854(3) 0.103(2) Uani 1 1 d . U . . .
H10A H 0.708134 0.736590 0.884805 0.154 Uiso 1 1 calc R U . . .
H10B H 0.633697 0.729963 0.931292 0.154 Uiso 1 1 calc R U . . .
H10C H 0.579663 0.723650 0.853418 0.154 Uiso 1 1 calc R U . . .
C10 C 0.3508(6) 0.0509(4) 0.4625(3) 0.083(2) Uani 1 1 d . . . . .
H10 H 0.374205 0.057842 0.425896 0.099 Uiso 1 1 calc R U . . .
C29 C 0.3193(5) -0.1311(4) 0.9715(3) 0.0722(17) Uani 1 1 d . U . . .
H29 H 0.303595 -0.187739 0.957646 0.087 Uiso 1 1 calc R U . . .
C94 C 0.4311(4) 0.6590(3) 0.6396(3) 0.0741(17) Uani 1 1 d . . . . .
H94A H 0.379348 0.626245 0.654535 0.111 Uiso 1 1 calc R U . . .
H94B H 0.390621 0.674747 0.602059 0.111 Uiso 1 1 calc R U . . .
H94C H 0.478028 0.707220 0.677529 0.111 Uiso 1 1 calc R U . . .
C11 C 0.2388(6) 0.0222(4) 0.4516(3) 0.0753(18) Uani 1 1 d . . . . .
H11 H 0.186491 0.011091 0.407995 0.090 Uiso 1 1 calc R U . . .
C42 C 0.0421(5) 0.1970(4) 0.6240(3) 0.0812(19) Uani 1 1 d . U . . .
H42A H 0.097093 0.173055 0.613525 0.122 Uiso 1 1 calc R U . . .
H42B H 0.031060 0.235017 0.598726 0.122 Uiso 1 1 calc R U . . .
H42C H -0.027174 0.154599 0.610926 0.122 Uiso 1 1 calc R U . . .
C43 C -0.0060(5) 0.2795(4) 0.7180(3) 0.095(2) Uani 1 1 d . U . . .
H43A H -0.076573 0.237565 0.701520 0.142 Uiso 1 1 calc R U . . .
H43B H -0.012929 0.320617 0.695558 0.142 Uiso 1 1 calc R U . . .
H43C H 0.016273 0.304008 0.767171 0.142 Uiso 1 1 calc R U . . .
C71 C 0.3419(4) 0.2770(3) 0.5764(3) 0.0742(17) Uani 1 1 d . . . . .
H71A H 0.324656 0.323220 0.564539 0.111 Uiso 1 1 calc R U . . .
H71B H 0.282243 0.247710 0.588002 0.111 Uiso 1 1 calc R U . . .
H71C H 0.350451 0.241320 0.537565 0.111 Uiso 1 1 calc R U . . .
C61 C 0.8978(6) 0.3543(4) 0.9914(3) 0.0781(18) Uani 1 1 d . U . . .
H61 H 0.926649 0.346114 1.033814 0.094 Uiso 1 1 calc R U . . .
C5 C 0.6681(4) 0.1232(4) 0.7299(3) 0.0703(17) Uani 1 1 d . . . . .
H5 H 0.744234 0.139514 0.737226 0.084 Uiso 1 1 calc R U . . .
C40 C 0.4845(5) 0.3814(3) 0.9153(3) 0.104(2) Uani 1 1 d . . . . .
H40A H 0.438765 0.407957 0.935187 0.156 Uiso 1 1 calc R U . . .
H40B H 0.471849 0.384042 0.869067 0.156 Uiso 1 1 calc R U . . .
H40C H 0.561731 0.408424 0.943003 0.156 Uiso 1 1 calc R U . . .
C37 C 0.4915(4) 0.2686(4) 0.9716(3) 0.0696(17) Uani 1 1 d . . . . .
H37 H 0.539406 0.307904 1.013194 0.083 Uiso 1 1 calc R U . . .
C9 C 0.4277(5) 0.0692(4) 0.5267(3) 0.0715(17) Uani 1 1 d . . . . .
H9 H 0.502951 0.091100 0.533728 0.086 Uiso 1 1 calc R U . . .
C56 C 1.1898(4) 0.5053(4) 0.8720(3) 0.0757(18) Uani 1 1 d . . . . .
H56 H 1.266627 0.516726 0.892042 0.091 Uiso 1 1 calc R U . . .
C6 C 0.5931(4) 0.1006(3) 0.6653(3) 0.0629(15) Uani 1 1 d . . . . .
H6 H 0.619013 0.100483 0.628457 0.075 Uiso 1 1 calc R U . . .
C101 C 0.4925(5) 0.5764(4) 0.8553(3) 0.108(2) Uani 1 1 d . U . . .
H10D H 0.444005 0.600086 0.828584 0.161 Uiso 1 1 calc R U . . .
H10E H 0.484368 0.584033 0.899957 0.161 Uiso 1 1 calc R U . . .
H10F H 0.472939 0.518937 0.831634 0.161 Uiso 1 1 calc R U . . .
C102 C 0.6893(6) 0.5976(4) 0.9220(3) 0.107(2) Uani 1 1 d . U . . .
H10G H 0.681248 0.540078 0.907435 0.160 Uiso 1 1 calc R U . . .
H10H H 0.669074 0.610990 0.962603 0.160 Uiso 1 1 calc R U . . .
H10I H 0.765503 0.628427 0.932377 0.160 Uiso 1 1 calc R U . . .
C50 C -0.0830(8) 0.0392(6) 0.8496(5) 0.111(5) Uani 0.595(9) 1 d D U P A 1
H50A H -0.128832 0.046076 0.808533 0.166 Uiso 0.595(9) 1 calc R U P A 1
H50B H -0.124558 0.033761 0.880228 0.166 Uiso 0.595(9) 1 calc R U P A 1
H50C H -0.061095 -0.009201 0.837274 0.166 Uiso 0.595(9) 1 calc R U P A 1
C49 C 0.0963(9) 0.0990(8) 0.9487(4) 0.097(5) Uani 0.595(9) 1 d D U P A 1
H49A H 0.121310 0.053284 0.932442 0.145 Uiso 0.595(9) 1 calc R U P A 1
H49B H 0.053271 0.086333 0.977120 0.145 Uiso 0.595(9) 1 calc R U P A 1
H49C H 0.159863 0.146330 0.975440 0.145 Uiso 0.595(9) 1 calc R U P A 1
C51 C -0.0147(11) 0.1899(6) 0.9096(6) 0.104(5) Uani 0.595(9) 1 d D U P A 1
H51A H 0.048381 0.238539 0.930756 0.156 Uiso 0.595(9) 1 calc R U P A 1
H51B H -0.051292 0.182336 0.942267 0.156 Uiso 0.595(9) 1 calc R U P A 1
H51C H -0.066091 0.195308 0.869740 0.156 Uiso 0.595(9) 1 calc R U P A 1
C51A C -0.0841(9) 0.1365(10) 0.8731(7) 0.073(5) Uani 0.405(9) 1 d D U P A 2
H51D H -0.071026 0.192385 0.873499 0.109 Uiso 0.405(9) 1 calc R U P A 2
H51E H -0.115072 0.128862 0.908278 0.109 Uiso 0.405(9) 1 calc R U P A 2
H51F H -0.135612 0.100928 0.828583 0.109 Uiso 0.405(9) 1 calc R U P A 2
C49A C 0.1150(10) 0.1874(9) 0.9518(6) 0.108(6) Uani 0.405(9) 1 d D U P A 2
H49D H 0.187505 0.180801 0.956975 0.162 Uiso 0.405(9) 1 calc R U P A 2
H49E H 0.097867 0.185441 0.992823 0.162 Uiso 0.405(9) 1 calc R U P A 2
H49F H 0.114510 0.239285 0.944778 0.162 Uiso 0.405(9) 1 calc R U P A 2
C50A C 0.0157(14) 0.0372(7) 0.9065(9) 0.096(5) Uani 0.405(9) 1 d D U P A 2
H50D H -0.029080 -0.008778 0.866085 0.144 Uiso 0.405(9) 1 calc R U P A 2
H50E H -0.018571 0.038665 0.941342 0.144 Uiso 0.405(9) 1 calc R U P A 2
H50F H 0.088961 0.032044 0.924097 0.144 Uiso 0.405(9) 1 calc R U P A 2

loop_
_atom_site_aniso_label
_atom_site_aniso_U_11
_atom_site_aniso_U_22
_atom_site_aniso_U_33
_atom_site_aniso_U_23
_atom_site_aniso_U_13
_atom_site_aniso_U_12
Ir1 0.03645(10) 0.03573(11) 0.02949(10) 0.01060(8) 0.01379(8) 0.01458(8)
Ir2 0.02990(10) 0.03462(11) 0.04572(12) 0.01292(9) 0.01334(8) 0.01171(8)
O1 0.059(2) 0.046(2) 0.0393(18) 0.0187(16) 0.0206(16) 0.0290(17)
O3 0.0381(17) 0.0434(19) 0.0455(19) 0.0155(16) 0.0165(15) 0.0206(15)
O4 0.0434(18) 0.044(2) 0.048(2) 0.0123(16) 0.0189(16) 0.0173(16)
O2 0.0447(18) 0.045(2) 0.0407(18) 0.0118(15) 0.0186(15) 0.0193(16)
N4 0.0293(19) 0.036(2) 0.052(3) 0.015(2) 0.0084(18) 0.0126(17)
N1 0.038(2) 0.050(2) 0.030(2) 0.0162(18) 0.0128(17) 0.0239(18)
N2 0.042(2) 0.041(2) 0.034(2) 0.0076(19) 0.0171(18) 0.0169(19)
C23 0.046(3) 0.045(3) 0.046(3) 0.019(3) 0.020(2) 0.018(2)
N3 0.038(2) 0.035(2) 0.041(2) 0.0139(19) 0.0168(18) 0.0129(17)
C1 0.042(3) 0.032(3) 0.034(3) 0.014(2) 0.015(2) 0.014(2)
C74 0.047(3) 0.052(3) 0.062(3) 0.019(3) 0.023(3) 0.025(3)
C52 0.038(3) 0.034(3) 0.045(3) 0.007(2) 0.009(2) 0.015(2)
C73 0.028(2) 0.040(3) 0.053(3) 0.015(2) 0.009(2) 0.017(2)
C72 0.025(2) 0.048(3) 0.052(3) 0.019(3) 0.011(2) 0.018(2)
C15 0.042(3) 0.053(3) 0.031(3) 0.014(2) 0.008(2) 0.022(2)
C86 0.033(2) 0.047(3) 0.053(3) 0.025(3) 0.016(2) 0.015(2)
C14 0.045(3) 0.046(3) 0.030(3) 0.011(2) 0.014(2) 0.023(2)
C85 0.026(2) 0.046(3) 0.053(3) 0.020(3) 0.014(2) 0.016(2)
C2 0.047(3) 0.041(3) 0.035(3) 0.016(2) 0.020(2) 0.021(2)
C18 0.039(3) 0.047(3) 0.049(3) 0.013(3) 0.004(2) 0.011(2)
C47 0.036(3) 0.055(3) 0.036(3) 0.008(2) 0.010(2) 0.018(2)
C35 0.040(3) 0.059(3) 0.036(3) 0.010(3) 0.017(2) 0.018(2)
C21 0.030(2) 0.046(3) 0.033(3) 0.017(2) 0.017(2) 0.013(2)
C19 0.045(3) 0.055(3) 0.044(3) 0.019(3) 0.021(2) 0.022(3)
C78 0.024(2) 0.054(3) 0.049(3) 0.014(3) 0.009(2) 0.017(2)
C90 0.043(3) 0.047(3) 0.052(3) 0.013(3) 0.014(2) 0.012(2)
C96 0.031(2) 0.040(3) 0.052(3) 0.009(2) 0.013(2) 0.009(2)
C95 0.038(3) 0.047(3) 0.053(3) 0.014(3) 0.012(2) 0.019(2)
C79 0.029(2) 0.066(4) 0.046(3) 0.019(3) 0.013(2) 0.023(2)
C58 0.044(3) 0.040(3) 0.048(3) 0.006(2) 0.007(2) 0.018(2)
C59 0.058(3) 0.043(3) 0.043(3) 0.009(2) 0.007(3) 0.026(3)
C27 0.042(3) 0.059(4) 0.055(3) 0.030(3) 0.022(2) 0.020(3)
C66 0.039(3) 0.038(3) 0.053(3) 0.014(2) 0.017(2) 0.012(2)
C69 0.038(3) 0.042(3) 0.060(3) 0.014(3) 0.013(2) 0.003(2)
C34 0.039(3) 0.059(3) 0.030(3) 0.018(2) 0.015(2) 0.024(2)
C80 0.041(3) 0.075(4) 0.055(3) 0.022(3) 0.016(3) 0.019(3)
C45 0.046(3) 0.041(3) 0.038(3) 0.007(2) 0.007(2) 0.020(2)
C3 0.047(3) 0.055(3) 0.046(3) 0.023(3) 0.024(2) 0.017(2)
C53 0.042(3) 0.041(3) 0.053(3) 0.009(2) 0.013(2) 0.018(2)
C84 0.026(2) 0.061(3) 0.056(3) 0.028(3) 0.015(2) 0.020(2)
C70 0.039(3) 0.045(3) 0.042(3) 0.012(2) 0.010(2) 0.012(2)
C22 0.038(2) 0.045(3) 0.042(3) 0.021(2) 0.018(2) 0.022(2)
C46 0.063(3) 0.071(4) 0.048(3) 0.025(3) 0.027(3) 0.046(3)
C89 0.047(3) 0.051(4) 0.064(4) 0.015(3) 0.011(3) 0.009(3)
C48 0.061(3) 0.088(4) 0.055(3) 0.024(3) 0.034(3) 0.039(3)
C99 0.100(4) 0.085(4) 0.058(3) 0.022(3) 0.047(3) 0.048(3)
C17 0.054(3) 0.059(4) 0.046(3) 0.005(3) 0.001(3) 0.015(3)
C81 0.048(3) 0.111(5) 0.058(4) 0.038(4) 0.023(3) 0.029(4)
C24 0.070(4) 0.042(3) 0.059(3) 0.014(3) 0.026(3) 0.024(3)
C25 0.085(4) 0.044(4) 0.090(5) 0.029(4) 0.036(4) 0.030(3)
C39 0.055(3) 0.042(3) 0.060(4) 0.008(3) 0.024(3) 0.017(3)
C68 0.042(3) 0.043(3) 0.070(4) 0.013(3) 0.012(3) 0.004(2)
C13 0.062(3) 0.041(3) 0.035(3) 0.012(2) 0.019(2) 0.024(2)
C77 0.046(3) 0.069(4) 0.047(3) 0.008(3) 0.012(2) 0.022(3)
C16 0.056(3) 0.068(4) 0.030(3) 0.011(3) 0.010(2) 0.024(3)
C97 0.060(3) 0.073(4) 0.059(4) 0.016(3) 0.026(3) 0.046(3)
C33 0.042(3) 0.085(4) 0.037(3) 0.025(3) 0.017(2) 0.029(3)
C54 0.041(3) 0.062(4) 0.078(4) 0.026(3) 0.022(3) 0.023(3)
C87 0.042(3) 0.052(3) 0.072(4) 0.029(3) 0.013(3) 0.008(3)
C32 0.075(3) 0.083(3) 0.058(3) 0.028(3) 0.026(3) 0.026(3)
C98 0.044(3) 0.039(3) 0.054(3) 0.007(3) 0.020(3) 0.008(2)
C75 0.054(3) 0.045(3) 0.081(4) 0.017(3) 0.024(3) 0.022(3)
C64 0.056(3) 0.039(3) 0.045(3) 0.013(2) 0.014(3) 0.018(2)
C20 0.046(3) 0.065(4) 0.080(4) 0.018(3) 0.008(3) 0.005(3)
C93 0.067(4) 0.073(4) 0.084(4) 0.045(4) 0.023(3) 0.029(3)
C36 0.051(3) 0.067(4) 0.036(3) -0.004(3) 0.009(2) 0.018(3)
C12 0.077(4) 0.075(4) 0.042(3) 0.027(3) 0.024(3) 0.039(3)
C88 0.045(3) 0.043(3) 0.079(4) 0.020(3) 0.004(3) -0.002(3)
C83 0.042(3) 0.068(4) 0.072(4) 0.037(3) 0.021(3) 0.023(3)
C60 0.075(4) 0.059(4) 0.057(4) 0.015(3) 0.007(3) 0.029(3)
C76 0.061(3) 0.051(4) 0.064(4) -0.004(3) 0.014(3) 0.025(3)
C7 0.061(3) 0.052(3) 0.046(3) 0.027(3) 0.031(3) 0.025(3)
C57 0.051(3) 0.085(4) 0.059(4) 0.020(3) 0.001(3) 0.029(3)
C92 0.043(3) 0.073(4) 0.065(4) 0.007(3) 0.008(3) 0.024(3)
C44 0.068(3) 0.052(3) 0.050(3) 0.019(3) 0.011(3) 0.034(3)
C28 0.047(3) 0.075(4) 0.050(3) 0.042(3) 0.022(2) 0.028(3)
C31 0.097(4) 0.116(4) 0.058(3) 0.032(3) 0.036(3) 0.028(3)
C8 0.063(3) 0.056(3) 0.044(3) 0.024(3) 0.031(3) 0.029(3)
C55 0.035(3) 0.082(4) 0.096(5) 0.032(4) 0.024(3) 0.019(3)
C67 0.054(3) 0.046(3) 0.060(3) 0.028(3) 0.018(3) 0.009(3)
C26 0.069(4) 0.063(4) 0.082(4) 0.047(4) 0.029(3) 0.035(3)
C63 0.074(4) 0.056(4) 0.063(4) 0.031(3) 0.024(3) 0.018(3)
C38 0.061(4) 0.047(4) 0.071(4) -0.001(3) 0.032(3) 0.008(3)
C65 0.041(3) 0.034(3) 0.052(3) 0.013(2) 0.016(2) 0.013(2)
C30 0.103(4) 0.109(4) 0.073(4) 0.055(3) 0.030(3) 0.035(3)
C4 0.049(3) 0.080(4) 0.055(3) 0.027(3) 0.023(3) 0.018(3)
C91 0.083(5) 0.061(4) 0.089(5) -0.012(4) 0.017(4) -0.012(3)
C82 0.051(3) 0.086(5) 0.078(4) 0.051(4) 0.028(3) 0.023(3)
C62 0.086(4) 0.078(4) 0.068(4) 0.032(4) 0.025(4) 0.020(4)
C41 0.109(5) 0.065(4) 0.108(5) 0.051(4) 0.021(4) 0.029(4)
C100 0.152(6) 0.083(5) 0.077(4) 0.005(4) 0.058(4) 0.041(4)
C10 0.108(5) 0.123(6) 0.055(4) 0.044(4) 0.054(4) 0.058(5)
C29 0.079(3) 0.088(4) 0.063(3) 0.040(3) 0.025(3) 0.033(3)
C94 0.072(4) 0.074(4) 0.075(4) 0.011(3) 0.014(3) 0.049(3)
C11 0.113(5) 0.087(5) 0.040(3) 0.027(3) 0.027(4) 0.048(4)
C42 0.117(5) 0.086(5) 0.052(4) 0.030(3) 0.020(3) 0.054(4)
C43 0.132(6) 0.106(5) 0.091(5) 0.049(4) 0.046(4) 0.095(5)
C71 0.045(3) 0.079(4) 0.071(4) 0.019(3) 0.002(3) -0.007(3)
C61 0.115(5) 0.076(5) 0.048(4) 0.025(3) 0.020(4) 0.041(4)
C5 0.040(3) 0.107(5) 0.067(4) 0.034(4) 0.024(3) 0.013(3)
C40 0.101(5) 0.057(4) 0.124(6) -0.007(4) 0.042(5) 0.002(4)
C37 0.056(3) 0.068(4) 0.054(4) -0.022(3) 0.016(3) 0.007(3)
C9 0.080(4) 0.106(5) 0.052(4) 0.040(4) 0.041(3) 0.037(4)
C56 0.039(3) 0.091(5) 0.083(5) 0.020(4) 0.003(3) 0.024(3)
C6 0.062(4) 0.084(4) 0.063(4) 0.034(3) 0.044(3) 0.024(3)
C101 0.113(5) 0.125(5) 0.093(5) 0.020(4) 0.068(4) 0.024(4)
C102 0.132(5) 0.140(6) 0.062(4) 0.025(4) 0.043(4) 0.063(5)
C50 0.089(7) 0.126(9) 0.120(9) 0.021(7) 0.068(6) 0.015(6)
C49 0.117(10) 0.158(14) 0.059(7) 0.058(8) 0.053(6) 0.072(9)
C51 0.128(10) 0.120(9) 0.102(10) 0.033(7) 0.069(8) 0.076(8)
C51A 0.067(8) 0.115(14) 0.066(11) 0.036(10) 0.047(7) 0.045(9)
C49A 0.090(9) 0.150(12) 0.065(9) 0.012(8) 0.046(7) -0.003(9)
C50A 0.116(13) 0.124(10) 0.102(13) 0.065(9) 0.075(10) 0.062(9)

loop_
_atom_type_symbol
_atom_type_description
_atom_type_scat_dispersion_real
_atom_type_scat_dispersion_imag
_atom_type_scat_source
C C 0.0033 0.0016 'International Tables Vol C Tables 4.2.6.8 and 6.1.1.4'
H H 0.0000 0.0000 'International Tables Vol C Tables 4.2.6.8 and 6.1.1.4'
Ir Ir -1.4442 7.9887 'International Tables Vol C Tables 4.2.6.8 and 6.1.1.4'
N N 0.0061 0.0033 'International Tables Vol C Tables 4.2.6.8 and 6.1.1.4'
O O 0.0106 0.0060 'International Tables Vol C Tables 4.2.6.8 and 6.1.1.4'

loop_
_geom_angle_atom_site_label_1
_geom_angle_atom_site_label_2
_geom_angle_atom_site_label_3
_geom_angle
_geom_angle_site_symmetry_1
_geom_angle_site_symmetry_3
_geom_angle_publ_flag
O2 Ir1 O1 87.29(11) . . ?
N1 Ir1 O1 85.38(12) . . ?
N1 Ir1 O2 93.37(12) . . ?
N2 Ir1 O1 92.84(13) . . ?
N2 Ir1 O2 82.74(12) . . ?
N2 Ir1 N1 175.80(13) . . ?
C1 Ir1 O1 88.06(14) . . ?
C1 Ir1 O2 172.17(14) . . ?
C1 Ir1 N1 79.98(15) . . ?
C1 Ir1 N2 103.79(15) . . ?
C21 Ir1 O1 169.81(14) . . ?
C21 Ir1 O2 84.75(13) . . ?
C21 Ir1 N1 101.42(16) . . ?
C21 Ir1 N2 79.87(16) . . ?
C21 Ir1 C1 100.53(16) . . ?
O4 Ir2 O3 87.57(11) . . ?
N4 Ir2 O3 84.39(12) . . ?
N4 Ir2 O4 93.09(13) . . ?
N3 Ir2 O3 92.74(13) . . ?
N3 Ir2 O4 83.63(12) . . ?
N3 Ir2 N4 175.74(13) . . ?
C52 Ir2 O3 169.95(15) . . ?
C52 Ir2 O4 84.93(15) . . ?
C52 Ir2 N4 102.66(16) . . ?
C52 Ir2 N3 79.80(16) . . ?
C52 Ir2 C72 101.39(17) . . ?
C72 Ir2 O3 86.81(14) . . ?
C72 Ir2 O4 171.17(15) . . ?
C72 Ir2 N4 79.59(17) . . ?
C72 Ir2 N3 103.44(16) . . ?
C45 O1 Ir1 125.7(3) . . ?
C96 O3 Ir2 125.7(3) . . ?
C98 O4 Ir2 126.4(3) . . ?
C47 O2 Ir1 126.4(3) . . ?
C86 N4 Ir2 115.8(3) . . ?
C90 N4 Ir2 123.1(3) . . ?
C90 N4 C86 121.0(4) . . ?
C15 N1 Ir1 115.4(3) . . ?
C19 N1 Ir1 123.8(3) . . ?
C19 N1 C15 120.7(4) . . ?
C35 N2 Ir1 114.1(3) . . ?
C39 N2 Ir1 125.0(3) . . ?
C39 N2 C35 120.5(4) . . ?
C22 C23 H23 118.8 . . ?
C24 C23 H23 118.8 . . ?
C24 C23 C22 122.4(4) . . ?
C66 N3 Ir2 115.1(3) . . ?
C70 N3 Ir2 123.5(3) . . ?
C70 N3 C66 121.2(4) . . ?
C14 C1 Ir1 112.7(3) . . ?
C14 C1 C2 116.9(4) . . ?
C2 C1 Ir1 130.4(3) . . ?
C73 C74 H74 119.1 . . ?
C75 C74 H74 119.1 . . ?
C75 C74 C73 121.8(5) . . ?
C53 C52 Ir2 128.4(3) . . ?
C65 C52 Ir2 113.2(3) . . ?
C65 C52 C53 118.0(4) . . ?
C74 C73 C72 121.4(4) . . ?
C74 C73 C78 118.7(4) . . ?
C78 C73 C72 119.7(4) . . ?
C73 C72 Ir2 129.6(3) . . ?
C85 C72 Ir2 113.0(3) . . ?
C85 C72 C73 117.3(4) . . ?
N1 C15 C14 112.8(4) . . ?
N1 C15 C16 117.5(4) . . ?
C16 C15 C14 128.9(4) . . ?
N4 C86 C85 112.7(4) . . ?
N4 C86 C87 117.4(5) . . ?
C87 C86 C85 129.3(5) . . ?
C1 C14 C15 114.3(4) . . ?
C1 C14 C13 121.7(4) . . ?
C13 C14 C15 124.0(4) . . ?
C72 C85 C86 114.2(4) . . ?
C72 C85 C84 122.3(4) . . ?
C84 C85 C86 123.5(4) . . ?
C3 C2 C1 121.5(4) . . ?
C3 C2 C7 117.7(4) . . ?
C7 C2 C1 120.8(4) . . ?
C19 C18 C20 120.7(5) . . ?
C17 C18 C19 116.3(5) . . ?
C17 C18 C20 123.1(5) . . ?
O2 C47 C46 125.3(4) . . ?
O2 C47 C48 112.9(4) . . ?
C46 C47 C48 121.9(4) . . ?
N2 C35 C34 113.5(4) . . ?
N2 C35 C36 117.4(5) . . ?
C36 C35 C34 128.7(5) . . ?
C34 C21 Ir1 111.7(3) . . ?
C34 C21 C22 117.4(4) . . ?
C22 C21 Ir1 130.7(3) . . ?
N1 C19 C18 123.1(4) . . ?
N1 C19 H19 118.5 . . ?
C18 C19 H19 118.5 . . ?
C73 C78 C79 120.2(4) . . ?
C77 C78 C73 117.9(4) . . ?
C77 C78 C79 121.8(5) . . ?
N4 C90 H90 118.4 . . ?
N4 C90 C89 123.1(5) . . ?
C89 C90 H90 118.4 . . ?
O3 C96 C95 112.9(4) . . ?
O3 C96 C97 125.8(4) . . ?
C97 C96 C95 121.2(4) . . ?
C96 C95 C92 107.3(4) . . ?
C96 C95 C94 113.6(4) . . ?
C93 C95 C96 109.0(4) . . ?
C93 C95 C92 109.9(4) . . ?
C93 C95 C94 109.8(4) . . ?
C92 C95 C94 107.1(4) . . ?
C80 C79 C78 122.1(5) . . ?
C80 C79 C84 118.5(5) . . ?
C84 C79 C78 119.3(4) . . ?
C53 C58 C59 119.3(4) . . ?
C57 C58 C59 121.4(5) . . ?
C57 C58 C53 119.2(5) . . ?
C64 C59 C58 120.0(4) . . ?
C60 C59 C58 121.9(5) . . ?
C60 C59 C64 118.0(5) . . ?
C22 C27 C28 119.8(5) . . ?
C26 C27 C22 118.0(5) . . ?
C26 C27 C28 122.2(5) . . ?
N3 C66 C67 116.7(4) . . ?
N3 C66 C65 112.6(4) . . ?
C67 C66 C65 130.3(4) . . ?
C70 C69 C71 121.5(5) . . ?
C68 C69 C70 115.4(4) . . ?
C68 C69 C71 123.0(4) . . ?
C35 C34 C33 126.4(4) . . ?
C21 C34 C35 113.9(4) . . ?
C21 C34 C33 119.6(4) . . ?
C79 C80 H80 119.2 . . ?
C81 C80 C79 121.6(5) . . ?
C81 C80 H80 119.2 . . ?
O1 C45 C46 126.1(4) . . ?
O1 C45 C44 112.7(4) . . ?
C46 C45 C44 121.2(4) . . ?
C2 C3 H3 118.9 . . ?
C4 C3 C2 122.3(4) . . ?
C4 C3 H3 118.9 . . ?
C58 C53 C52 120.5(4) . . ?
C54 C53 C52 121.5(4) . . ?
C54 C53 C58 118.0(4) . . ?
C79 C84 C85 118.1(4) . . ?
C83 C84 C85 123.6(5) . . ?
C83 C84 C79 118.1(5) . . ?
N3 C70 C69 123.7(4) . . ?
N3 C70 H70 118.1 . . ?
C69 C70 H70 118.1 . . ?
C23 C22 C21 121.2(4) . . ?
C23 C22 C27 118.3(4) . . ?
C27 C22 C21 120.5(4) . . ?
C47 C46 C45 128.3(4) . . ?
C47 C46 H46 115.8 . . ?
C45 C46 H46 115.8 . . ?
C90 C89 C91 120.7(5) . . ?
C88 C89 C90 115.7(5) . . ?
C88 C89 C91 123.6(5) . . ?
C47 C48 C50 103.9(5) . . ?
C47 C48 C49A 100.7(6) . . ?
C49 C48 C47 112.4(5) . . ?
C49 C48 C50 106.7(6) . . ?
C49 C48 C51 112.1(6) . . ?
C51 C48 C47 114.0(6) . . ?
C51 C48 C50 107.1(5) . . ?
C51A C48 C47 115.1(6) . . ?
C51A C48 C49A 108.0(6) . . ?
C51A C48 C50A 111.8(6) . . ?
C50A C48 C47 113.2(7) . . ?
C50A C48 C49A 107.0(6) . . ?
C98 C99 C101 109.5(5) . . ?
C100 C99 C98 109.8(5) . . ?
C100 C99 C101 109.3(5) . . ?
C102 C99 C98 111.1(5) . . ?
C102 C99 C100 108.9(6) . . ?
C102 C99 C101 108.2(5) . . ?
C18 C17 H17 119.2 . . ?
C16 C17 C18 121.5(5) . . ?
C16 C17 H17 119.2 . . ?
C80 C81 H81 120.1 . . ?
C80 C81 C82 119.9(5) . . ?
C82 C81 H81 120.1 . . ?
C23 C24 H24 120.5 . . ?
C23 C24 C25 118.9(5) . . ?
C25 C24 H24 120.5 . . ?
C24 C25 H25 119.8 . . ?
C26 C25 C24 120.4(5) . . ?
C26 C25 H25 119.8 . . ?
N2 C39 H39 118.3 . . ?
N2 C39 C38 123.5(5) . . ?
C38 C39 H39 118.3 . . ?
C69 C68 H68 119.1 . . ?
C69 C68 C67 121.7(5) . . ?
C67 C68 H68 119.1 . . ?
C12 C13 C14 122.6(4) . . ?
C12 C13 C8 118.6(4) . . ?
C8 C13 C14 118.5(4) . . ?
C78 C77 H77 119.2 . . ?
C76 C77 C78 121.6(5) . . ?
C76 C77 H77 119.2 . . ?
C15 C16 H16 119.6 . . ?
C17 C16 C15 120.7(5) . . ?
C17 C16 H16 119.6 . . ?
C96 C97 H97 115.6 . . ?
C96 C97 C98 128.9(4) . . ?
C98 C97 H97 115.6 . . ?
C32 C33 C34 122.5(5) . . ?
C32 C33 C28 117.4(5) . . ?
C28 C33 C34 119.8(4) . . ?
C53 C54 H54 118.9 . . ?
C55 C54 C53 122.2(5) . . ?
C55 C54 H54 118.9 . . ?
C86 C87 H87 119.9 . . ?
C88 C87 C86 120.1(5) . . ?
C88 C87 H87 119.9 . . ?
C33 C32 H32 119.8 . . ?
C31 C32 C33 120.5(6) . . ?
C31 C32 H32 119.8 . . ?
O4 C98 C99 115.8(5) . . ?
O4 C98 C97 125.7(4) . . ?
C97 C98 C99 118.6(5) . . ?
C74 C75 H75 120.4 . . ?
C74 C75 C76 119.3(5) . . ?
C76 C75 H75 120.4 . . ?
C59 C64 C65 118.9(4) . . ?
C63 C64 C59 117.3(5) . . ?
C63 C64 C65 123.6(5) . . ?
C18 C20 H20A 109.5 . . ?
C18 C20 H20B 109.5 . . ?
C18 C20 H20C 109.5 . . ?
H20A C20 H20B 109.5 . . ?
H20A C20 H20C 109.5 . . ?
H20B C20 H20C 109.5 . . ?
C95 C93 H93A 109.5 . . ?
C95 C93 H93B 109.5 . . ?
C95 C93 H93C 109.5 . . ?
H93A C93 H93B 109.5 . . ?
H93A C93 H93C 109.5 . . ?
H93B C93 H93C 109.5 . . ?
C35 C36 H36 119.5 . . ?
C37 C36 C35 121.1(5) . . ?
C37 C36 H36 119.5 . . ?
C13 C12 H12 119.5 . . ?
C11 C12 C13 120.9(5) . . ?
C11 C12 H12 119.5 . . ?
C89 C88 C87 122.4(5) . . ?
C89 C88 H88 118.8 . . ?
C87 C88 H88 118.8 . . ?
C84 C83 H83 119.1 . . ?
C82 C83 C84 121.9(5) . . ?
C82 C83 H83 119.1 . . ?
C59 C60 H60 118.6 . . ?
C61 C60 C59 122.9(6) . . ?
C61 C60 H60 118.6 . . ?
C77 C76 C75 120.7(5) . . ?
C77 C76 H76 119.7 . . ?
C75 C76 H76 119.7 . . ?
C2 C7 C8 120.0(4) . . ?
C2 C7 C6 117.7(4) . . ?
C6 C7 C8 122.2(4) . . ?
C58 C57 H57 119.8 . . ?
C56 C57 C58 120.3(5) . . ?
C56 C57 H57 119.8 . . ?
C95 C92 H92A 109.5 . . ?
C95 C92 H92B 109.5 . . ?
C95 C92 H92C 109.5 . . ?
H92A C92 H92B 109.5 . . ?
H92A C92 H92C 109.5 . . ?
H92B C92 H92C 109.5 . . ?
C41 C44 C45 108.3(4) . . ?
C41 C44 C43 107.8(5) . . ?
C42 C44 C45 108.6(4) . . ?
C42 C44 C41 109.0(5) . . ?
C42 C44 C43 109.3(4) . . ?
C43 C44 C45 113.7(4) . . ?
C33 C28 C27 118.6(4) . . ?
C29 C28 C27 120.9(5) . . ?
C29 C28 C33 120.5(5) . . ?
C32 C31 H31 120.0 . . ?
C30 C31 C32 120.0(6) . . ?
C30 C31 H31 120.0 . . ?
C13 C8 C7 119.2(4) . . ?
C9 C8 C13 118.1(5) . . ?
C9 C8 C7 122.6(5) . . ?
C54 C55 H55 120.5 . . ?
C54 C55 C56 119.1(5) . . ?
C56 C55 H55 120.5 . . ?
C66 C67 H67 119.4 . . ?
C68 C67 C66 121.2(5) . . ?
C68 C67 H67 119.4 . . ?
C27 C26 H26 119.0 . . ?
C25 C26 C27 122.0(5) . . ?
C25 C26 H26 119.0 . . ?
C64 C63 H63 118.7 . . ?
C62 C63 C64 122.5(5) . . ?
C62 C63 H63 118.7 . . ?
C39 C38 C40 121.1(6) . . ?
C39 C38 C37 116.4(5) . . ?
C37 C38 C40 122.5(6) . . ?
C52 C65 C66 113.2(4) . . ?
C52 C65 C64 121.2(4) . . ?
C64 C65 C66 125.6(4) . . ?
C31 C30 H30 118.9 . . ?
C31 C30 C29 122.2(6) . . ?
C29 C30 H30 118.9 . . ?
C3 C4 H4 119.9 . . ?
C3 C4 C5 120.1(5) . . ?
C5 C4 H4 119.9 . . ?
C89 C91 H91A 109.5 . . ?
C89 C91 H91B 109.5 . . ?
C89 C91 H91C 109.5 . . ?
H91A C91 H91B 109.5 . . ?
H91A C91 H91C 109.5 . . ?
H91B C91 H91C 109.5 . . ?
C81 C82 H82 120.0 . . ?
C83 C82 C81 119.9(5) . . ?
C83 C82 H82 120.0 . . ?
C63 C62 H62 120.1 . . ?
C63 C62 C61 119.9(6) . . ?
C61 C62 H62 120.1 . . ?
C44 C41 H41A 109.5 . . ?
C44 C41 H41B 109.5 . . ?
C44 C41 H41C 109.5 . . ?
H41A C41 H41B 109.5 . . ?
H41A C41 H41C 109.5 . . ?
H41B C41 H41C 109.5 . . ?
C99 C100 H10A 109.5 . . ?
C99 C100 H10B 109.5 . . ?
C99 C100 H10C 109.5 . . ?
H10A C100 H10B 109.5 . . ?
H10A C100 H10C 109.5 . . ?
H10B C100 H10C 109.5 . . ?
C11 C10 H10 119.9 . . ?
C9 C10 H10 119.9 . . ?
C9 C10 C11 120.2(5) . . ?
C28 C29 H29 120.3 . . ?
C30 C29 C28 119.4(6) . . ?
C30 C29 H29 120.3 . . ?
C95 C94 H94A 109.5 . . ?
C95 C94 H94B 109.5 . . ?
C95 C94 H94C 109.5 . . ?
H94A C94 H94B 109.5 . . ?
H94A C94 H94C 109.5 . . ?
H94B C94 H94C 109.5 . . ?
C12 C11 H11 119.9 . . ?
C10 C11 C12 120.2(5) . . ?
C10 C11 H11 119.9 . . ?
C44 C42 H42A 109.5 . . ?
C44 C42 H42B 109.5 . . ?
C44 C42 H42C 109.5 . . ?
H42A C42 H42B 109.5 . . ?
H42A C42 H42C 109.5 . . ?
H42B C42 H42C 109.5 . . ?
C44 C43 H43A 109.5 . . ?
C44 C43 H43B 109.5 . . ?
C44 C43 H43C 109.5 . . ?
H43A C43 H43B 109.5 . . ?
H43A C43 H43C 109.5 . . ?
H43B C43 H43C 109.5 . . ?
C69 C71 H71A 109.5 . . ?
C69 C71 H71B 109.5 . . ?
C69 C71 H71C 109.5 . . ?
H71A C71 H71B 109.5 . . ?
H71A C71 H71C 109.5 . . ?
H71B C71 H71C 109.5 . . ?
C60 C61 C62 119.4(6) . . ?
C60 C61 H61 120.3 . . ?
C62 C61 H61 120.3 . . ?
C4 C5 H5 120.1 . . ?
C6 C5 C4 119.8(5) . . ?
C6 C5 H5 120.1 . . ?
C38 C40 H40A 109.5 . . ?
C38 C40 H40B 109.5 . . ?
C38 C40 H40C 109.5 . . ?
H40A C40 H40B 109.5 . . ?
H40A C40 H40C 109.5 . . ?
H40B C40 H40C 109.5 . . ?
C36 C37 C38 121.0(5) . . ?
C36 C37 H37 119.5 . . ?
C38 C37 H37 119.5 . . ?
C8 C9 H9 119.1 . . ?
C10 C9 C8 121.8(5) . . ?
C10 C9 H9 119.1 . . ?
C57 C56 C55 121.2(5) . . ?
C57 C56 H56 119.4 . . ?
C55 C56 H56 119.4 . . ?
C7 C6 H6 118.8 . . ?
C5 C6 C7 122.4(5) . . ?
C5 C6 H6 118.8 . . ?
C99 C101 H10D 109.5 . . ?
C99 C101 H10E 109.5 . . ?
C99 C101 H10F 109.5 . . ?
H10D C101 H10E 109.5 . . ?
H10D C101 H10F 109.5 . . ?
H10E C101 H10F 109.5 . . ?
C99 C102 H10G 109.5 . . ?
C99 C102 H10H 109.5 . . ?
C99 C102 H10I 109.5 . . ?
H10G C102 H10H 109.5 . . ?
H10G C102 H10I 109.5 . . ?
H10H C102 H10I 109.5 . . ?
C48 C50 H50A 109.5 . . ?
C48 C50 H50B 109.5 . . ?
C48 C50 H50C 109.5 . . ?
H50A C50 H50B 109.5 . . ?
H50A C50 H50C 109.5 . . ?
H50B C50 H50C 109.5 . . ?
C48 C49 H49A 109.5 . . ?
C48 C49 H49B 109.5 . . ?
C48 C49 H49C 109.5 . . ?
H49A C49 H49B 109.5 . . ?
H49A C49 H49C 109.5 . . ?
H49B C49 H49C 109.5 . . ?
C48 C51 H51A 109.5 . . ?
C48 C51 H51B 109.5 . . ?
C48 C51 H51C 109.5 . . ?
H51A C51 H51B 109.5 . . ?
H51A C51 H51C 109.5 . . ?
H51B C51 H51C 109.5 . . ?
C48 C51A H51D 109.5 . . ?
C48 C51A H51E 109.5 . . ?
C48 C51A H51F 109.5 . . ?
H51D C51A H51E 109.5 . . ?
H51D C51A H51F 109.5 . . ?
H51E C51A H51F 109.5 . . ?
C48 C49A H49D 109.5 . . ?
C48 C49A H49E 109.5 . . ?
C48 C49A H49F 109.5 . . ?
H49D C49A H49E 109.5 . . ?
H49D C49A H49F 109.5 . . ?
H49E C49A H49F 109.5 . . ?
C48 C50A H50D 109.5 . . ?
C48 C50A H50E 109.5 . . ?
C48 C50A H50F 109.5 . . ?
H50D C50A H50E 109.5 . . ?
H50D C50A H50F 109.5 . . ?
H50E C50A H50F 109.5 . . ?

loop_
_geom_bond_atom_site_label_1
_geom_bond_atom_site_label_2
_geom_bond_distance
_geom_bond_site_symmetry_2
_geom_bond_publ_flag
Ir1 O1 2.132(3) . ?
Ir1 O2 2.121(3) . ?
Ir1 N1 2.016(3) . ?
Ir1 N2 2.011(4) . ?
Ir1 C1 1.999(4) . ?
Ir1 C21 1.987(4) . ?
Ir2 O3 2.134(3) . ?
Ir2 O4 2.126(3) . ?
Ir2 N4 2.021(3) . ?
Ir2 N3 2.015(3) . ?
Ir2 C52 1.995(4) . ?
Ir2 C72 2.003(4) . ?
O1 C45 1.274(5) . ?
O3 C96 1.267(5) . ?
O4 C98 1.253(5) . ?
O2 C47 1.280(5) . ?
N4 C86 1.359(5) . ?
N4 C90 1.354(5) . ?
N1 C15 1.366(5) . ?
N1 C19 1.348(5) . ?
N2 C35 1.369(5) . ?
N2 C39 1.338(5) . ?
C23 H23 0.9300 . ?
C23 C22 1.409(6) . ?
C23 C24 1.367(6) . ?
N3 C66 1.370(5) . ?
N3 C70 1.344(5) . ?
C1 C14 1.398(5) . ?
C1 C2 1.452(6) . ?
C74 H74 0.9300 . ?
C74 C73 1.400(6) . ?
C74 C75 1.375(6) . ?
C52 C53 1.456(6) . ?
C52 C65 1.398(6) . ?
C73 C72 1.457(6) . ?
C73 C78 1.425(6) . ?
C72 C85 1.392(6) . ?
C15 C14 1.465(6) . ?
C15 C16 1.392(6) . ?
C86 C85 1.471(6) . ?
C86 C87 1.394(6) . ?
C14 C13 1.453(6) . ?
C85 C84 1.444(6) . ?
C2 C3 1.411(6) . ?
C2 C7 1.415(5) . ?
C18 C19 1.379(6) . ?
C18 C17 1.373(6) . ?
C18 C20 1.504(6) . ?
C47 C46 1.384(6) . ?
C47 C48 1.536(6) . ?
C35 C34 1.442(6) . ?
C35 C36 1.405(6) . ?
C21 C34 1.404(5) . ?
C21 C22 1.454(6) . ?
C19 H19 0.9300 . ?
C78 C79 1.445(6) . ?
C78 C77 1.400(6) . ?
C90 H90 0.9300 . ?
C90 C89 1.379(6) . ?
C96 C95 1.532(6) . ?
C96 C97 1.381(6) . ?
C95 C93 1.513(6) . ?
C95 C92 1.544(6) . ?
C95 C94 1.547(6) . ?
C79 C80 1.400(6) . ?
C79 C84 1.417(6) . ?
C58 C59 1.444(6) . ?
C58 C53 1.413(6) . ?
C58 C57 1.408(6) . ?
C59 C64 1.421(6) . ?
C59 C60 1.413(6) . ?
C27 C22 1.412(6) . ?
C27 C28 1.443(6) . ?
C27 C26 1.409(7) . ?
C66 C67 1.385(6) . ?
C66 C65 1.490(6) . ?
C69 C70 1.378(6) . ?
C69 C68 1.372(6) . ?
C69 C71 1.502(6) . ?
C34 C33 1.450(6) . ?
C80 H80 0.9300 . ?
C80 C81 1.374(7) . ?
C45 C46 1.390(6) . ?
C45 C44 1.534(6) . ?
C3 H3 0.9300 . ?
C3 C4 1.354(6) . ?
C53 C54 1.404(6) . ?
C84 C83 1.400(6) . ?
C70 H70 0.9300 . ?
C46 H46 0.9300 . ?
C89 C88 1.363(7) . ?
C89 C91 1.510(7) . ?
C48 C50 1.582(7) . ?
C48 C49 1.514(7) . ?
C48 C51 1.519(7) . ?
C48 C51A 1.508(7) . ?
C48 C49A 1.576(8) . ?
C48 C50A 1.529(8) . ?
C99 C98 1.523(6) . ?
C99 C100 1.521(8) . ?
C99 C101 1.533(8) . ?
C99 C102 1.510(8) . ?
C17 H17 0.9300 . ?
C17 C16 1.368(6) . ?
C81 H81 0.9300 . ?
C81 C82 1.378(7) . ?
C24 H24 0.9300 . ?
C24 C25 1.391(6) . ?
C25 H25 0.9300 . ?
C25 C26 1.362(7) . ?
C39 H39 0.9300 . ?
C39 C38 1.378(7) . ?
C68 H68 0.9300 . ?
C68 C67 1.380(6) . ?
C13 C12 1.404(6) . ?
C13 C8 1.419(6) . ?
C77 H77 0.9300 . ?
C77 C76 1.372(7) . ?
C16 H16 0.9300 . ?
C97 H97 0.9300 . ?
C97 C98 1.393(6) . ?
C33 C32 1.414(6) . ?
C33 C28 1.420(7) . ?
C54 H54 0.9300 . ?
C54 C55 1.362(6) . ?
C87 H87 0.9300 . ?
C87 C88 1.377(6) . ?
C32 H32 0.9300 . ?
C32 C31 1.393(7) . ?
C75 H75 0.9300 . ?
C75 C76 1.382(7) . ?
C64 C63 1.418(6) . ?
C64 C65 1.439(6) . ?
C20 H20A 0.9600 . ?
C20 H20B 0.9600 . ?
C20 H20C 0.9600 . ?
C93 H93A 0.9600 . ?
C93 H93B 0.9600 . ?
C93 H93C 0.9600 . ?
C36 H36 0.9300 . ?
C36 C37 1.353(7) . ?
C12 H12 0.9300 . ?
C12 C11 1.379(7) . ?
C88 H88 0.9300 . ?
C83 H83 0.9300 . ?
C83 C82 1.370(7) . ?
C60 H60 0.9300 . ?
C60 C61 1.360(7) . ?
C76 H76 0.9300 . ?
C7 C8 1.443(6) . ?
C7 C6 1.418(6) . ?
C57 H57 0.9300 . ?
C57 C56 1.364(7) . ?
C92 H92A 0.9600 . ?
C92 H92B 0.9600 . ?
C92 H92C 0.9600 . ?
C44 C41 1.527(7) . ?
C44 C42 1.522(6) . ?
C44 C43 1.529(7) . ?
C28 C29 1.403(6) . ?
C31 H31 0.9300 . ?
C31 C30 1.361(8) . ?
C8 C9 1.404(6) . ?
C55 H55 0.9300 . ?
C55 C56 1.392(7) . ?
C67 H67 0.9300 . ?
C26 H26 0.9300 . ?
C63 H63 0.9300 . ?
C63 C62 1.370(7) . ?
C38 C40 1.517(7) . ?
C38 C37 1.387(7) . ?
C30 H30 0.9300 . ?
C30 C29 1.361(7) . ?
C4 H4 0.9300 . ?
C4 C5 1.382(6) . ?
C91 H91A 0.9600 . ?
C91 H91B 0.9600 . ?
C91 H91C 0.9600 . ?
C82 H82 0.9300 . ?
C62 H62 0.9300 . ?
C62 C61 1.383(8) . ?
C41 H41A 0.9600 . ?
C41 H41B 0.9600 . ?
C41 H41C 0.9600 . ?
C100 H10A 0.9600 . ?
C100 H10B 0.9600 . ?
C100 H10C 0.9600 . ?
C10 H10 0.9300 . ?
C10 C11 1.374(8) . ?
C10 C9 1.363(7) . ?
C29 H29 0.9300 . ?
C94 H94A 0.9600 . ?
C94 H94B 0.9600 . ?
C94 H94C 0.9600 . ?
C11 H11 0.9300 . ?
C42 H42A 0.9600 . ?
C42 H42B 0.9600 . ?
C42 H42C 0.9600 . ?
C43 H43A 0.9600 . ?
C43 H43B 0.9600 . ?
C43 H43C 0.9600 . ?
C71 H71A 0.9600 . ?
C71 H71B 0.9600 . ?
C71 H71C 0.9600 . ?
C61 H61 0.9300 . ?
C5 H5 0.9300 . ?
C5 C6 1.349(6) . ?
C40 H40A 0.9600 . ?
C40 H40B 0.9600 . ?
C40 H40C 0.9600 . ?
C37 H37 0.9300 . ?
C9 H9 0.9300 . ?
C56 H56 0.9300 . ?
C6 H6 0.9300 . ?
C101 H10D 0.9600 . ?
C101 H10E 0.9600 . ?
C101 H10F 0.9600 . ?
C102 H10G 0.9600 . ?
C102 H10H 0.9600 . ?
C102 H10I 0.9600 . ?
C50 H50A 0.9600 . ?
C50 H50B 0.9600 . ?
C50 H50C 0.9600 . ?
C49 H49A 0.9600 . ?
C49 H49B 0.9600 . ?
C49 H49C 0.9600 . ?
C51 H51A 0.9600 . ?
C51 H51B 0.9600 . ?
C51 H51C 0.9600 . ?
C51A H51D 0.9600 . ?
C51A H51E 0.9600 . ?
C51A H51F 0.9600 . ?
C49A H49D 0.9600 . ?
C49A H49E 0.9600 . ?
C49A H49F 0.9600 . ?
C50A H50D 0.9600 . ?
C50A H50E 0.9600 . ?
C50A H50F 0.9600 . ?

loop_
_geom_torsion_atom_site_label_1
_geom_torsion_atom_site_label_2
_geom_torsion_atom_site_label_3
_geom_torsion_atom_site_label_4
_geom_torsion
_geom_torsion_site_symmetry_1
_geom_torsion_site_symmetry_2
_geom_torsion_site_symmetry_3
_geom_torsion_site_symmetry_4
_geom_torsion_publ_flag
Ir1 O1 C45 C46 -1.8(7) . . . . ?
Ir1 O1 C45 C44 176.2(3) . . . . ?
Ir1 O2 C47 C46 8.0(6) . . . . ?
Ir1 O2 C47 C48 -172.4(3) . . . . ?
Ir1 N1 C15 C14 7.1(5) . . . . ?
Ir1 N1 C15 C16 178.3(3) . . . . ?
Ir1 N1 C19 C18 177.3(3) . . . . ?
Ir1 N2 C35 C34 10.1(5) . . . . ?
Ir1 N2 C35 C36 -177.1(3) . . . . ?
Ir1 N2 C39 C38 174.5(4) . . . . ?
Ir1 C1 C14 C15 -21.9(5) . . . . ?
Ir1 C1 C14 C13 158.5(3) . . . . ?
Ir1 C1 C2 C3 14.7(6) . . . . ?
Ir1 C1 C2 C7 -167.5(3) . . . . ?
Ir1 C21 C34 C35 -25.5(4) . . . . ?
Ir1 C21 C34 C33 151.8(3) . . . . ?
Ir1 C21 C22 C23 22.3(6) . . . . ?
Ir1 C21 C22 C27 -160.1(3) . . . . ?
Ir2 O3 C96 C95 -176.4(3) . . . . ?
Ir2 O3 C96 C97 1.9(7) . . . . ?
Ir2 O4 C98 C99 -179.3(3) . . . . ?
Ir2 O4 C98 C97 0.2(7) . . . . ?
Ir2 N4 C86 C85 -6.3(4) . . . . ?
Ir2 N4 C86 C87 -178.5(3) . . . . ?
Ir2 N4 C90 C89 -177.9(3) . . . . ?
Ir2 N3 C66 C67 174.9(3) . . . . ?
Ir2 N3 C66 C65 -11.0(5) . . . . ?
Ir2 N3 C70 C69 -173.9(4) . . . . ?
Ir2 C52 C53 C58 161.6(3) . . . . ?
Ir2 C52 C53 C54 -21.4(7) . . . . ?
Ir2 C52 C65 C66 23.2(5) . . . . ?
Ir2 C52 C65 C64 -156.3(3) . . . . ?
Ir2 C72 C85 C86 22.2(4) . . . . ?
Ir2 C72 C85 C84 -157.7(3) . . . . ?
O1 C45 C46 C47 -4.4(8) . . . . ?
O1 C45 C44 C41 -66.6(5) . . . . ?
O1 C45 C44 C42 51.6(6) . . . . ?
O1 C45 C44 C43 173.6(4) . . . . ?
O3 C96 C95 C93 -54.1(5) . . . . ?
O3 C96 C95 C92 64.8(5) . . . . ?
O3 C96 C95 C94 -177.0(4) . . . . ?
O3 C96 C97 C98 -0.8(9) . . . . ?
O2 C47 C46 C45 1.0(8) . . . . ?
O2 C47 C48 C50 -79.9(6) . . . . ?
O2 C47 C48 C49 35.0(7) . . . . ?
O2 C47 C48 C51 163.9(6) . . . . ?
O2 C47 C48 C51A -149.2(8) . . . . ?
O2 C47 C48 C49A 94.9(8) . . . . ?
O2 C47 C48 C50A -18.9(9) . . . . ?
N4 C86 C85 C72 -10.4(5) . . . . ?
N4 C86 C85 C84 169.5(4) . . . . ?
N4 C86 C87 C88 -3.8(7) . . . . ?
N4 C90 C89 C88 -3.0(7) . . . . ?
N4 C90 C89 C91 177.4(5) . . . . ?
N1 C15 C14 C1 9.7(5) . . . . ?
N1 C15 C14 C13 -170.7(4) . . . . ?
N1 C15 C16 C17 5.1(7) . . . . ?
N2 C35 C34 C21 10.1(5) . . . . ?
N2 C35 C34 C33 -167.0(4) . . . . ?
N2 C35 C36 C37 3.6(7) . . . . ?
N2 C39 C38 C40 -177.5(5) . . . . ?
N2 C39 C38 C37 0.2(7) . . . . ?
C23 C24 C25 C26 -1.1(8) . . . . ?
N3 C66 C67 C68 -0.9(7) . . . . ?
N3 C66 C65 C52 -7.9(6) . . . . ?
N3 C66 C65 C64 171.5(4) . . . . ?
C1 C14 C13 C12 -159.3(4) . . . . ?
C1 C14 C13 C8 14.3(6) . . . . ?
C1 C2 C3 C4 177.4(4) . . . . ?
C1 C2 C7 C8 4.2(7) . . . . ?
C1 C2 C7 C6 -177.7(4) . . . . ?
C74 C73 C72 Ir2 -14.5(6) . . . . ?
C74 C73 C72 C85 169.9(4) . . . . ?
C74 C73 C78 C79 176.4(4) . . . . ?
C74 C73 C78 C77 -2.1(6) . . . . ?
C74 C75 C76 C77 -0.1(8) . . . . ?
C52 C53 C54 C55 -177.8(5) . . . . ?
C73 C74 C75 C76 1.2(7) . . . . ?
C73 C72 C85 C86 -161.4(4) . . . . ?
C73 C72 C85 C84 18.6(6) . . . . ?
C73 C78 C79 C80 -166.7(4) . . . . ?
C73 C78 C79 C84 9.1(6) . . . . ?
C73 C78 C77 C76 3.3(7) . . . . ?
C72 C73 C78 C79 -8.1(6) . . . . ?
C72 C73 C78 C77 173.3(4) . . . . ?
C72 C85 C84 C79 -17.8(6) . . . . ?
C72 C85 C84 C83 157.5(4) . . . . ?
C15 N1 C19 C18 0.6(7) . . . . ?
C15 C14 C13 C12 21.1(7) . . . . ?
C15 C14 C13 C8 -165.2(4) . . . . ?
C86 N4 C90 C89 -0.5(7) . . . . ?
C86 C85 C84 C79 162.3(4) . . . . ?
C86 C85 C84 C83 -22.5(6) . . . . ?
C86 C87 C88 C89 0.3(8) . . . . ?
C14 C1 C2 C3 -167.5(4) . . . . ?
C14 C1 C2 C7 10.2(6) . . . . ?
C14 C15 C16 C17 174.7(5) . . . . ?
C14 C13 C12 C11 178.3(5) . . . . ?
C14 C13 C8 C7 0.8(7) . . . . ?
C14 C13 C8 C9 -177.1(4) . . . . ?
C85 C86 C87 C88 -174.5(4) . . . . ?
C85 C84 C83 C82 -178.2(4) . . . . ?
C2 C1 C14 C15 160.0(4) . . . . ?
C2 C1 C14 C13 -19.6(6) . . . . ?
C2 C3 C4 C5 1.3(8) . . . . ?
C2 C7 C8 C13 -9.7(7) . . . . ?
C2 C7 C8 C9 168.2(5) . . . . ?
C2 C7 C6 C5 -0.7(8) . . . . ?
C18 C17 C16 C15 -1.3(8) . . . . ?
C35 N2 C39 C38 2.3(7) . . . . ?
C35 C34 C33 C32 18.1(7) . . . . ?
C35 C34 C33 C28 -168.1(4) . . . . ?
C35 C36 C37 C38 -1.3(8) . . . . ?
C21 C34 C33 C32 -158.9(4) . . . . ?
C21 C34 C33 C28 14.9(6) . . . . ?
C19 N1 C15 C14 -176.0(4) . . . . ?
C19 N1 C15 C16 -4.8(6) . . . . ?
C19 C18 C17 C16 -2.9(7) . . . . ?
C78 C73 C72 Ir2 170.2(3) . . . . ?
C78 C73 C72 C85 -5.4(6) . . . . ?
C78 C79 C80 C81 173.8(4) . . . . ?
C78 C79 C84 C85 3.4(6) . . . . ?
C78 C79 C84 C83 -172.2(4) . . . . ?
C78 C77 C76 C75 -2.2(8) . . . . ?
C90 N4 C86 C85 176.1(4) . . . . ?
C90 N4 C86 C87 3.9(6) . . . . ?
C90 C89 C88 C87 3.0(7) . . . . ?
C96 C97 C98 O4 -0.4(9) . . . . ?
C96 C97 C98 C99 179.1(5) . . . . ?
C95 C96 C97 C98 177.3(5) . . . . ?
C79 C78 C77 C76 -175.2(4) . . . . ?
C79 C80 C81 C82 -0.8(7) . . . . ?
C79 C84 C83 C82 -3.0(7) . . . . ?
C58 C59 C64 C63 -176.9(4) . . . . ?
C58 C59 C64 C65 -2.4(7) . . . . ?
C58 C59 C60 C61 177.6(5) . . . . ?
C58 C53 C54 C55 -0.7(8) . . . . ?
C58 C57 C56 C55 -0.7(9) . . . . ?
C59 C58 C53 C52 -2.4(7) . . . . ?
C59 C58 C53 C54 -179.6(4) . . . . ?
C59 C58 C57 C56 -179.8(5) . . . . ?
C59 C64 C63 C62 -1.1(8) . . . . ?
C59 C64 C65 C52 -10.6(7) . . . . ?
C59 C64 C65 C66 170.1(4) . . . . ?
C59 C60 C61 C62 -0.6(9) . . . . ?
C27 C28 C29 C30 -178.9(5) . . . . ?
C66 N3 C70 C69 1.3(7) . . . . ?
C69 C68 C67 C66 1.8(8) . . . . ?
C34 C35 C36 C37 175.2(5) . . . . ?
C34 C21 C22 C23 -163.6(4) . . . . ?
C34 C21 C22 C27 14.1(6) . . . . ?
C34 C33 C32 C31 173.3(5) . . . . ?
C34 C33 C28 C27 3.6(7) . . . . ?
C34 C33 C28 C29 -172.7(4) . . . . ?
C80 C79 C84 C85 179.3(4) . . . . ?
C80 C79 C84 C83 3.7(6) . . . . ?
C80 C81 C82 C83 1.6(8) . . . . ?
C3 C2 C7 C8 -178.0(4) . . . . ?
C3 C2 C7 C6 0.1(7) . . . . ?
C3 C4 C5 C6 -1.8(9) . . . . ?
C53 C52 C65 C66 -163.9(4) . . . . ?
C53 C52 C65 C64 16.6(6) . . . . ?
C53 C58 C59 C64 8.7(7) . . . . ?
C53 C58 C59 C60 -168.9(4) . . . . ?
C53 C58 C57 C56 1.0(8) . . . . ?
C53 C54 C55 C56 1.0(8) . . . . ?
C84 C79 C80 C81 -1.9(7) . . . . ?
C84 C83 C82 C81 0.3(7) . . . . ?
C70 N3 C66 C67 -0.6(6) . . . . ?
C70 N3 C66 C65 173.5(4) . . . . ?
C70 C69 C68 C67 -1.2(7) . . . . ?
C22 C23 C24 C25 1.6(7) . . . . ?
C22 C21 C34 C35 159.3(4) . . . . ?
C22 C21 C34 C33 -23.4(6) . . . . ?
C22 C27 C28 C33 -12.9(7) . . . . ?
C22 C27 C28 C29 163.4(4) . . . . ?
C22 C27 C26 C25 -1.3(8) . . . . ?
C46 C47 C48 C50 99.7(7) . . . . ?
C46 C47 C48 C49 -145.4(7) . . . . ?
C46 C47 C48 C51 -16.5(8) . . . . ?
C46 C47 C48 C51A 30.5(9) . . . . ?
C46 C47 C48 C49A -85.4(8) . . . . ?
C46 C47 C48 C50A 160.7(8) . . . . ?
C46 C45 C44 C41 111.5(5) . . . . ?
C46 C45 C44 C42 -130.3(5) . . . . ?
C46 C45 C44 C43 -8.3(7) . . . . ?
C48 C47 C46 C45 -178.6(5) . . . . ?
C17 C18 C19 N1 3.3(7) . . . . ?
C24 C23 C22 C21 175.7(4) . . . . ?
C24 C23 C22 C27 -2.0(7) . . . . ?
C24 C25 C26 C27 1.0(9) . . . . ?
C39 N2 C35 C34 -176.9(4) . . . . ?
C39 N2 C35 C36 -4.1(6) . . . . ?
C39 C38 C37 C36 -0.7(8) . . . . ?
C68 C69 C70 N3 -0.3(7) . . . . ?
C13 C12 C11 C10 -2.2(8) . . . . ?
C13 C8 C9 C10 -0.5(8) . . . . ?
C77 C78 C79 C80 11.8(6) . . . . ?
C77 C78 C79 C84 -172.5(4) . . . . ?
C16 C15 C14 C1 -160.3(4) . . . . ?
C16 C15 C14 C13 19.3(7) . . . . ?
C97 C96 C95 C93 127.5(5) . . . . ?
C97 C96 C95 C92 -113.5(5) . . . . ?
C97 C96 C95 C94 4.7(7) . . . . ?
C33 C32 C31 C30 1.1(9) . . . . ?
C33 C28 C29 C30 -2.7(8) . . . . ?
C54 C55 C56 C57 -0.3(9) . . . . ?
C87 C86 C85 C72 160.6(4) . . . . ?
C87 C86 C85 C84 -19.5(7) . . . . ?
C32 C33 C28 C27 177.7(4) . . . . ?
C32 C33 C28 C29 1.4(7) . . . . ?
C32 C31 C30 C29 -2.4(10) . . . . ?
C75 C74 C73 C72 -175.4(4) . . . . ?
C75 C74 C73 C78 -0.1(7) . . . . ?
C64 C59 C60 C61 0.0(8) . . . . ?
C64 C63 C62 C61 0.4(9) . . . . ?
C20 C18 C19 N1 -177.1(4) . . . . ?
C20 C18 C17 C16 177.5(5) . . . . ?
C36 C35 C34 C21 -161.7(4) . . . . ?
C36 C35 C34 C33 21.2(7) . . . . ?
C12 C13 C8 C7 174.7(4) . . . . ?
C12 C13 C8 C9 -3.2(7) . . . . ?
C60 C59 C64 C63 0.8(7) . . . . ?
C60 C59 C64 C65 175.3(4) . . . . ?
C7 C2 C3 C4 -0.5(7) . . . . ?
C7 C8 C9 C10 -178.4(5) . . . . ?
C57 C58 C59 C64 -170.6(5) . . . . ?
C57 C58 C59 C60 11.8(7) . . . . ?
C57 C58 C53 C52 176.8(4) . . . . ?
C57 C58 C53 C54 -0.3(7) . . . . ?
C44 C45 C46 C47 177.7(5) . . . . ?
C28 C27 C22 C23 -178.1(4) . . . . ?
C28 C27 C22 C21 4.1(6) . . . . ?
C28 C27 C26 C25 178.6(5) . . . . ?
C28 C33 C32 C31 -0.6(8) . . . . ?
C31 C30 C29 C28 3.2(10) . . . . ?
C8 C13 C12 C11 4.6(7) . . . . ?
C8 C7 C6 C5 177.4(5) . . . . ?
C67 C66 C65 C52 165.2(5) . . . . ?
C67 C66 C65 C64 -15.4(8) . . . . ?
C26 C27 C22 C23 1.8(6) . . . . ?
C26 C27 C22 C21 -175.9(4) . . . . ?
C26 C27 C28 C33 167.2(4) . . . . ?
C26 C27 C28 C29 -16.5(7) . . . . ?
C63 C64 C65 C52 163.5(5) . . . . ?
C63 C64 C65 C66 -15.8(7) . . . . ?
C63 C62 C61 C60 0.5(9) . . . . ?
C65 C52 C53 C58 -10.1(6) . . . . ?
C65 C52 C53 C54 167.0(4) . . . . ?
C65 C66 C67 C68 -173.8(5) . . . . ?
C65 C64 C63 C62 -175.2(5) . . . . ?
C4 C5 C6 C7 1.5(9) . . . . ?
C91 C89 C88 C87 -177.4(5) . . . . ?
C100 C99 C98 O4 123.0(5) . . . . ?
C100 C99 C98 C97 -56.5(7) . . . . ?
C11 C10 C9 C8 3.1(9) . . . . ?
C71 C69 C70 N3 -179.4(4) . . . . ?
C71 C69 C68 C67 177.9(5) . . . . ?
C40 C38 C37 C36 176.9(5) . . . . ?
C9 C10 C11 C12 -1.7(10) . . . . ?
C6 C7 C8 C13 172.3(5) . . . . ?
C6 C7 C8 C9 -9.8(8) . . . . ?
C101 C99 C98 O4 -117.0(5) . . . . ?
C101 C99 C98 C97 63.5(7) . . . . ?
C102 C99 C98 O4 2.4(7) . . . . ?
C102 C99 C98 C97 -177.0(5) . . . . ?

loop_
_smtbx_masks_void_nr
_smtbx_masks_void_average_x
_smtbx_masks_void_average_y
_smtbx_masks_void_average_z
_smtbx_masks_void_volume
_smtbx_masks_void_count_electrons
_smtbx_masks_void_content
1 0.348 0.138 0.263 199.6 17.8 '1 CH3OH'
2 -0.348 0.862 0.737 199.6 22.5 '1 CH3OH'
3 0.217 0.300 0.924 29.4 0.4 ?
4 0.174 0.698 0.896 8.3 0.0 ?
5 0.328 0.491 0.702 36.7 0.0 ?
6 0.672 0.509 0.298 36.7 0.0 ?
7 0.783 0.700 0.076 29.4 0.4 ?
8 0.826 0.302 0.104 8.3 0.0 ?
